data_4063139
loop_
_publ_author_name
'Sprengers, Jeroen W.'
'Agerbeek, Melvin J.'
'Elsevier, Cornelis J.'
'Kooijman, Huub'
'Spek, Anthony L.'

_publ_section_title
;
 Synthesis and Crystal Structures of Zerovalent Platinum \h2-Fumarate
 Bis(norbornene) Complexes and Their Application as Hydrosilylation
 Catalysts
;
_journal_coden_ASTM ORGND7
_journal_issue 13
_journal_name_full Organometallics
_journal_page_first 3117
_journal_page_last 3125
_journal_paper_doi 10.1021/om049913i
_journal_volume 23
_journal_year 2004
_chemical_formula_moiety 'C18 H22 O3 Pt'
_chemical_formula_sum 'C18 H22 O3 Pt'
_chemical_formula_weight 481.44
_space_group_IT_number 14
_symmetry_cell_setting monoclinic
_symmetry_space_group_name_Hall '-P 2ybc'
_symmetry_space_group_name_H-M 'P 1 21/c 1'
_cell_angle_alpha 90
_cell_angle_beta 133.058(8)
_cell_angle_gamma 90
_cell_formula_units_Z 4
_cell_length_a 13.050(2)
_cell_length_b 8.9621(10)
_cell_length_c 18.093(3)
_cell_measurement_temperature 150
_cell_volume 1546.1(4)
_diffrn_ambient_temperature 150
_exptl_crystal_density_diffrn 2.068
_cod_depositor_comments
;
The following automatic conversions were performed:
'_symmetry_cell_setting' value 'Monoclinic' changed to 'monoclinic'
according to '/home/saulius/struct/CIF-dictionaries/cif_core.dic'
dictionary named 'cif_core.dic' version 2.4.1 from 2010-06-29.

Automatic conversion script
Id: cif_fix_enum 1527 2010-12-29 10:47:43Z saulius 
;
_cod_original_sg_symbol_H-M 'P 21/c'
_cod_database_code 4063139

loop_
_symmetry_equiv_pos_as_xyz
x,y,z
-x,1/2+y,1/2-z
-x,-y,-z
x,1/2-y,1/2+z

loop_
_atom_site_aniso_label
_atom_site_aniso_U_11
_atom_site_aniso_U_22
_atom_site_aniso_U_33
_atom_site_aniso_U_23
_atom_site_aniso_U_13
_atom_site_aniso_U_12
Pt1 0.0131(1) 0.0118(1) 0.0161(1) -0.0001(1) 0.0084(1) -0.0009(1)
O1 0.0299(13) 0.0225(12) 0.0313(13) -0.0068(10) 0.0200(12) -0.0009(10)
O2 0.0209(11) 0.0164(11) 0.0239(11) 0.0024(8) 0.0132(10) -0.0010(8)
O3 0.0356(13) 0.0354(14) 0.0351(14) 0.0027(11) 0.0264(12) -0.0070(12)
C1 0.0169(15) 0.0180(15) 0.0155(14) -0.0046(11) 0.0086(13) -0.0009(12)
C2 0.0327(18) 0.0194(16) 0.0199(16) -0.0037(13) 0.0193(15) -0.0037(14)
C3 0.0278(17) 0.0340(19) 0.0349(19) -0.0078(15) 0.0252(16) -0.0052(14)
C4 0.042(2) 0.043(2) 0.041(2) -0.0113(17) 0.0338(19) -0.0039(17)
C5 0.0352(19) 0.0226(17) 0.0295(18) -0.0083(14) 0.0200(17) -0.0016(15)
C6 0.0212(15) 0.0163(15) 0.0252(16) -0.0039(12) 0.0146(14) -0.0022(12)
C7 0.0206(16) 0.0273(17) 0.0257(17) -0.0030(14) 0.0139(14) 0.0038(14)
C8 0.0175(15) 0.0152(15) 0.0261(16) 0.0009(12) 0.0166(14) -0.0004(12)
C9 0.0132(14) 0.0249(16) 0.0167(15) 0.0029(12) 0.0088(13) -0.0043(12)
C10 0.0331(18) 0.0151(15) 0.0258(17) -0.0002(12) 0.0200(15) -0.0037(13)
C11 0.0270(17) 0.0288(18) 0.0233(16) 0.0020(13) 0.0155(15) -0.0080(14)
C12 0.0276(17) 0.0273(17) 0.0260(17) 0.0003(13) 0.0199(15) -0.0023(13)
C13 0.0191(15) 0.0262(16) 0.0178(15) -0.0039(13) 0.0110(13) -0.0064(13)
C14 0.0259(17) 0.0247(17) 0.0264(17) 0.0116(13) 0.0186(15) 0.0096(13)
C15 0.0161(14) 0.0163(15) 0.0158(15) -0.0030(12) 0.0070(13) -0.0046(12)
C16 0.0185(15) 0.0175(14) 0.0184(15) -0.0061(13) 0.0078(13) -0.0065(13)
C17 0.0167(15) 0.0223(16) 0.0249(16) -0.0059(13) 0.0117(14) -0.0093(12)
C18 0.0136(14) 0.0177(14) 0.0262(16) -0.0036(13) 0.0125(14) -0.0048(12)

loop_
_atom_site_label
_atom_site_type_symbol
_atom_site_thermal_displace_type
_atom_site_fract_x
_atom_site_fract_y
_atom_site_fract_z
_atom_site_occupancy
_atom_site_U_iso_or_equiv
_atom_site_calc_flag
_atom_site_refinement_flags
Pt1 Pt Uani 0.24714(1) 0.19889(1) 0.32886(1) 1.000 0.0150(1) . .
O1 O Uani 0.2441(2) 0.5591(2) 0.43146(17) 1.000 0.0287(7) . .
O2 O Uani 0.2861(2) 0.5572(2) 0.32975(15) 1.000 0.0222(6) . .
O3 O Uani 0.3695(2) 0.5035(3) 0.25730(17) 1.000 0.0334(8) . .
C1 C Uani 0.1416(3) 0.0502(3) 0.1939(2) 1.000 0.0189(8) . .
C2 C Uani 0.2392(3) 0.1406(4) 0.2068(2) 1.000 0.0229(10) . .
C3 C Uani 0.3531(4) 0.0388(4) 0.2336(3) 1.000 0.0290(11) . .
C4 C Uani 0.2812(4) -0.0436(4) 0.1328(3) 1.000 0.0373(12) . .
C5 C Uani 0.1733(4) -0.1460(4) 0.1197(3) 1.000 0.0309(10) . .
C6 C Uani 0.1953(3) -0.1090(3) 0.2134(2) 1.000 0.0220(9) . .
C7 C Uani 0.3542(3) -0.0857(4) 0.2927(2) 1.000 0.0262(10) . .
C8 C Uani 0.1522(3) 0.1903(3) 0.3933(2) 1.000 0.0181(9) . .
C9 C Uani 0.0877(3) 0.0787(3) 0.3203(2) 1.000 0.0195(9) . .
C10 C Uani 0.1318(3) -0.0685(3) 0.3765(2) 1.000 0.0248(10) . .
C11 C Uani 0.0504(3) -0.0725(4) 0.4108(2) 1.000 0.0278(10) . .
C12 C Uani 0.1220(3) 0.0519(4) 0.4921(2) 1.000 0.0256(10) . .
C13 C Uani 0.2358(3) 0.1126(3) 0.4945(2) 1.000 0.0224(9) . .
C14 C Uani 0.2796(3) -0.0320(4) 0.4777(2) 1.000 0.0250(10) . .
C15 C Uani 0.3807(3) 0.3590(3) 0.4424(2) 1.000 0.0194(8) . .
C16 C Uani 0.2980(3) 0.4974(3) 0.4063(2) 1.000 0.0222(8) . .
C17 C Uani 0.3607(3) 0.4675(3) 0.3163(2) 1.000 0.0234(9) . .
C18 C Uani 0.4174(3) 0.3393(3) 0.3851(2) 1.000 0.0201(8) . .
H1 H Uiso 0.047(3) 0.074(3) 0.151(2) 1.000 0.0230 . .
H2 H Uiso 0.218(4) 0.226(4) 0.175(3) 1.000 0.0270 . .
H3 H Uiso 0.44550 0.08680 0.26820 1.000 0.0350 calc R
H4A H Uiso 0.34980 -0.10300 0.13790 1.000 0.0450 calc R
H4B H Uiso 0.23370 0.02760 0.07580 1.000 0.0450 calc R
H5A H Uiso 0.07630 -0.12260 0.05620 1.000 0.0370 calc R
H5B H Uiso 0.19270 -0.25260 0.11920 1.000 0.0370 calc R
H6 H Uiso 0.15710 -0.18280 0.23070 1.000 0.0260 calc R
H7A H Uiso 0.40680 -0.17520 0.30240 1.000 0.0310 calc R
H7B H Uiso 0.38910 -0.05130 0.35850 1.000 0.0310 calc R
H8 H Uiso 0.112(4) 0.287(4) 0.384(2) 1.000 0.0220 . .
H9 H Uiso -0.001(3) 0.092(4) 0.254(2) 1.000 0.0230 . .
H10 H Uiso 0.12320 -0.15890 0.34020 1.000 0.0300 calc R
H11A H Uiso -0.05030 -0.05070 0.35350 1.000 0.0330 calc R
H11B H Uiso 0.06000 -0.17080 0.43980 1.000 0.0330 calc R
H12A H Uiso 0.16480 0.01080 0.55870 1.000 0.0310 calc R
H12B H Uiso 0.05420 0.13090 0.47240 1.000 0.0310 calc R
H13 H Uiso 0.31300 0.17210 0.55550 1.000 0.0270 calc R
H14A H Uiso 0.31570 -0.10780 0.53050 1.000 0.0300 calc R
H14B H Uiso 0.34780 -0.01550 0.47090 1.000 0.0300 calc R
H15 H Uiso 0.428(4) 0.324(3) 0.506(3) 1.000 0.0230 . .
H18 H Uiso 0.493(4) 0.290(3) 0.403(3) 1.000 0.0240 . .

loop_
_geom_bond_atom_site_label_1
_geom_bond_atom_site_label_2
_geom_bond_distance
_geom_bond_site_symmetry_1
_geom_bond_site_symmetry_2
_geom_bond_publ_flag
Pt1 C1 2.246(3) . . yes
Pt1 C2 2.202(4) . . yes
Pt1 C8 2.207(4) . . yes
Pt1 C9 2.252(4) . . yes
Pt1 C15 2.104(3) . . yes
Pt1 C18 2.114(4) . . yes
O1 C16 1.202(5) . . yes
O2 C16 1.391(4) . . yes
O2 C17 1.406(5) . . yes
O3 C17 1.193(5) . . yes
C1 C2 1.388(6) . . no
C1 C6 1.521(4) . . no
C2 C3 1.514(7) . . no
C3 C4 1.554(6) . . no
C3 C7 1.539(6) . . no
C4 C5 1.557(8) . . no
C5 C6 1.550(6) . . no
C6 C7 1.530(5) . . no
C8 C9 1.391(4) . . no
C8 C13 1.517(4) . . no
C9 C10 1.519(4) . . no
C10 C11 1.554(6) . . no
C10 C14 1.535(4) . . no
C11 C12 1.550(4) . . no
C12 C13 1.554(6) . . no
C13 C14 1.528(5) . . no
C15 C16 1.472(4) . . no
C15 C18 1.419(6) . . no
C17 C18 1.470(4) . . no
C1 H1 0.93(4) . . no
C2 H2 0.88(4) . . no
C3 H3 1.0001 . . no
C4 H4A 0.9902 . . no
C4 H4B 0.9910 . . no
C5 H5A 0.9902 . . no
C5 H5B 0.9900 . . no
C6 H6 0.9985 . . no
C7 H7A 0.9904 . . no
C7 H7B 0.9897 . . no
C8 H8 0.97(4) . . no
C9 H9 0.95(3) . . no
C10 H10 0.9998 . . no
C11 H11A 0.9897 . . no
C11 H11B 0.9886 . . no
C12 H12A 0.9903 . . no
C12 H12B 0.9902 . . no
C13 H13 0.9996 . . no
C14 H14A 0.9907 . . no
C14 H14B 0.9893 . . no
C15 H15 0.91(4) . . no
C18 H18 0.92(6) . . no
